data_1532633
loop_
_publ_author_name
'Cruz-Gandarilla, F.'
'Gayosso-Armenta, R.'
'Hesiquio-Garduno, M.'
'Cabanas-Moreno, J.G.'
'Martinez-Sanchez, R.'

_publ_section_title
;
 XRD studies of Co - Fe - Ti nanocrystalline intermetallics
;
_journal_name_full 'Materials Science Forum'
_journal_page_first 109
_journal_page_last 114
_journal_volume 442
_journal_year 2003
_chemical_formula_sum 'Co1.875 Ti1.04'
_space_group_IT_number 194
_symmetry_space_group_name_Hall '-P 6c 2c'
_symmetry_space_group_name_H-M 'P 63/m m c'
_cell_angle_alpha 90
_cell_angle_beta 90
_cell_angle_gamma 120
_cell_formula_units_Z 8
_cell_length_a 4.732
_cell_length_b 4.732
_cell_length_c 15.409
_cell_volume 298.810
_citation_journal_id_ASTM MSFOEP
_cod_data_source_file Cruz-Gandarilla_MSFOEP_2003_562.cif
_cod_data_source_block Co1.875Ti1.04
_cod_original_cell_volume 298.8096
_cod_database_code 1532633

loop_
_symmetry_equiv_pos_as_xyz
x,y,z
x-y,x,z+1/2
-y,x-y,z
-x,-y,z+1/2
-x+y,-x,z
y,-x+y,z+1/2
-y,-x,-z+1/2
x-y,-y,-z
x,x-y,-z+1/2
y,x,-z
-x+y,y,-z+1/2
-x,-x+y,-z
-x,-y,-z
-x+y,-x,-z-1/2
y,-x+y,-z
x,y,-z-1/2
x-y,x,-z
-y,x-y,-z-1/2
y,x,z-1/2
-x+y,y,z
-x,-x+y,z-1/2
-y,-x,z
x-y,-y,z-1/2
x,x-y,z

loop_
_atom_site_label
_atom_site_type_symbol
_atom_site_fract_x
_atom_site_fract_y
_atom_site_fract_z
_atom_site_occupancy
_atom_site_U_iso_or_equiv
Co2 Co 0.5 0 0 1.21 0.0
Co1 Co 0.3333 0.6667 0.1389 0.78 0.0
Co3 Co 0.1639 0.3083 0.25 0.385 0.0
Ti2 Ti 0.3333 0.6667 0.8632 1.05 0.0
Ti1 Ti 0 0 0.0902 1.03 0.0
